data_1512232
loop_
_publ_author_name
'Singh, Rahul'
'Raghuvanshi, Dushyant Singh'
'Singh, Krishna Nand'

_publ_section_title
;
 Regioselective hydrothiolation of alkynes by sulfonyl hydrazides using
 organic ionic base-Br\/onsted Acid.
;
_journal_issue 16
_journal_name_full 'Organic letters'
_journal_page_first 4202
_journal_page_last 4205
_journal_paper_doi 10.1021/ol401925u
_journal_volume 15
_journal_year 2013
_chemical_formula_sum 'C15 H14 S'
_chemical_formula_weight 226.33
_space_group_IT_number 14
_symmetry_cell_setting monoclinic
_symmetry_Int_Tables_number 14
_symmetry_space_group_name_Hall '-P 2ybc'
_symmetry_space_group_name_H-M 'P 1 21/c 1'
_atom_sites_solution_hydrogens geom
_atom_sites_solution_primary direct
_atom_sites_solution_secondary difmap
_audit_creation_method SHELXL-97
_cell_angle_alpha 90.00
_cell_angle_beta 116.00(4)
_cell_angle_gamma 90.00
_cell_formula_units_Z 4
_cell_length_a 9.335(3)
_cell_length_b 17.041(4)
_cell_length_c 8.600(3)
_cell_measurement_temperature 293(2)
_cell_volume 1229.6(8)
_computing_structure_refinement 'SHELXL-97 (Sheldrick, 1997)'
_diffrn_ambient_temperature 293(2)
_diffrn_measured_fraction_theta_full 0.998
_diffrn_measured_fraction_theta_max 0.859
_diffrn_radiation_monochromator graphite
_diffrn_radiation_type MoK\a
_diffrn_radiation_wavelength 0.71073
_diffrn_reflns_av_R_equivalents 0.0473
_diffrn_reflns_av_sigmaI/netI 0.1061
_diffrn_reflns_limit_h_max 12
_diffrn_reflns_limit_h_min -4
_diffrn_reflns_limit_k_max 12
_diffrn_reflns_limit_k_min -23
_diffrn_reflns_limit_l_max 10
_diffrn_reflns_limit_l_min -11
_diffrn_reflns_number 5517
_diffrn_reflns_theta_full 25.00
_diffrn_reflns_theta_max 29.09
_diffrn_reflns_theta_min 3.41
_diffrn_source 'fine-focus sealed tube'
_exptl_absorpt_coefficient_mu 0.232
_exptl_absorpt_correction_T_max 1.00000
_exptl_absorpt_correction_T_min 0.66396
_exptl_absorpt_correction_type multi-scan
_exptl_crystal_density_diffrn 1.223
_exptl_crystal_density_method 'not measured'
_exptl_crystal_F_000 480
_exptl_crystal_size_max 0.34
_exptl_crystal_size_mid 0.33
_exptl_crystal_size_min 0.32
_refine_diff_density_max 0.175
_refine_diff_density_min -0.249
_refine_diff_density_rms 0.042
_refine_ls_extinction_method none
_refine_ls_goodness_of_fit_ref 0.985
_refine_ls_hydrogen_treatment mixed
_refine_ls_matrix_type full
_refine_ls_number_parameters 145
_refine_ls_number_reflns 2828
_refine_ls_number_restraints 0
_refine_ls_restrained_S_all 0.985
_refine_ls_R_factor_all 0.1975
_refine_ls_R_factor_gt 0.0731
_refine_ls_shift/su_max 0.000
_refine_ls_shift/su_mean 0.000
_refine_ls_structure_factor_coef Fsqd
_refine_ls_weighting_details 'calc w=1/[\s^2^(Fo^2^)+(0.0700P)^2^+0.0000P] where P=(Fo^2^+2Fc^2^)/3'
_refine_ls_weighting_scheme calc
_refine_ls_wR_factor_gt 0.1478
_refine_ls_wR_factor_ref 0.2078
_reflns_number_gt 1149
_reflns_number_total 2828
_reflns_threshold_expression >2sigma(I)
_cod_data_source_file ol401925u_si_002.cif
_cod_data_source_block ra-3
_cod_original_cell_volume 1229.6(7)
_cod_original_sg_symbol_H-M 'P 21/c'
_cod_database_code 1512232

loop_
_symmetry_equiv_pos_as_xyz
'x, y, z'
'-x, y+1/2, -z+1/2'
'-x, -y, -z'
'x, -y-1/2, z-1/2'

loop_
_atom_site_label
_atom_site_type_symbol
_atom_site_fract_x
_atom_site_fract_y
_atom_site_fract_z
_atom_site_U_iso_or_equiv
_atom_site_adp_type
_atom_site_occupancy
_atom_site_symmetry_multiplicity
_atom_site_calc_flag
_atom_site_refinement_flags
S1 S 0.41857(13) 0.10995(6) 1.33207(15) 0.0787(5) Uani 1 1 d .
C1 C 0.3323(4) 0.1164(2) 1.4759(5) 0.0607(11) Uani 1 1 d .
C10 C 0.7186(5) 0.1503(2) 1.2282(5) 0.0643(12) Uani 1 1 d .
C2 C 0.3169(5) 0.1856(2) 1.5518(5) 0.0636(11) Uani 1 1 d .
H2 H 0.3597 0.2318 1.5324 0.076 Uiso 1 1 calc R
C3 C 0.2401(5) 0.1867(2) 1.6541(6) 0.0668(12) Uani 1 1 d .
H3 H 0.2313 0.2340 1.7034 0.080 Uiso 1 1 calc R
C11 C 0.8669(6) 0.1559(2) 1.2295(6) 0.0778(14) Uani 1 1 d .
H11 H 0.9490 0.1811 1.3214 0.093 Uiso 1 1 calc R
C15 C 0.5976(5) 0.1142(2) 1.0865(6) 0.0677(12) Uani 1 1 d .
H15 H 0.4957 0.1106 1.0800 0.081 Uiso 1 1 calc R
C5 C 0.1889(5) 0.0511(2) 1.6122(6) 0.0768(14) Uani 1 1 d .
H5 H 0.1446 0.0053 1.6310 0.092 Uiso 1 1 calc R
C9 C 0.6974(6) 0.1811(2) 1.3738(6) 0.0824(15) Uani 1 1 d .
H9 H 0.7761 0.2163 1.4418 0.099 Uiso 1 1 calc R
C14 C 0.6281(6) 0.0841(2) 0.9566(6) 0.0775(13) Uani 1 1 d .
H14 H 0.5462 0.0600 0.8627 0.093 Uiso 1 1 calc R
C6 C 0.2672(5) 0.0482(2) 1.5097(6) 0.0709(13) Uani 1 1 d .
H6 H 0.2771 0.0007 1.4623 0.085 Uiso 1 1 calc R
C4 C 0.1743(5) 0.1194(2) 1.6875(5) 0.0687(12) Uani 1 1 d .
C8 C 0.5853(6) 0.1682(2) 1.4290(6) 0.0782(14) Uani 1 1 d .
H8 H 0.5992 0.1935 1.5305 0.094 Uiso 1 1 calc R
C12 C 0.8957(6) 0.1253(3) 1.0988(7) 0.0906(15) Uani 1 1 d .
H12 H 0.9966 0.1293 1.1029 0.109 Uiso 1 1 calc R
C7 C 0.0902(6) 0.1206(2) 1.7996(7) 0.0998(16) Uani 1 1 d .
H7A H 0.0903 0.1731 1.8403 0.150 Uiso 1 1 calc R
H7B H 0.1438 0.0863 1.8967 0.150 Uiso 1 1 calc R
H7C H -0.0176 0.1032 1.7344 0.150 Uiso 1 1 calc R
C13 C 0.7752(6) 0.0888(3) 0.9618(6) 0.0864(14) Uani 1 1 d .
H13 H 0.7942 0.0673 0.8731 0.104 Uiso 1 1 calc R

loop_
_atom_site_aniso_label
_atom_site_aniso_U_11
_atom_site_aniso_U_22
_atom_site_aniso_U_33
_atom_site_aniso_U_23
_atom_site_aniso_U_13
_atom_site_aniso_U_12
S1 0.0708(8) 0.0666(7) 0.0786(9) -0.0243(6) 0.0142(6) -0.0020(5)
C1 0.061(2) 0.049(2) 0.053(3) -0.0057(18) 0.008(2) 0.0073(18)
C10 0.061(3) 0.050(2) 0.057(3) 0.008(2) 0.002(2) -0.0029(19)
C2 0.074(3) 0.048(2) 0.054(3) -0.0015(19) 0.015(2) -0.0023(19)
C3 0.076(3) 0.052(2) 0.056(3) -0.002(2) 0.014(2) -0.003(2)
C11 0.073(3) 0.070(3) 0.061(3) 0.014(2) 0.003(2) -0.021(2)
C15 0.057(3) 0.060(2) 0.063(3) -0.003(2) 0.005(2) -0.0034(19)
C5 0.066(3) 0.062(3) 0.076(4) 0.010(2) 0.007(2) -0.006(2)
C9 0.090(4) 0.058(2) 0.070(3) -0.012(2) 0.007(3) -0.016(2)
C14 0.068(3) 0.076(3) 0.069(3) -0.005(2) 0.012(2) -0.005(2)
C6 0.065(3) 0.041(2) 0.074(3) -0.006(2) -0.001(2) 0.0051(19)
C4 0.062(3) 0.072(3) 0.051(3) 0.005(2) 0.005(2) -0.005(2)
C8 0.087(3) 0.067(3) 0.065(3) -0.015(2) 0.019(3) -0.002(2)
C12 0.064(3) 0.118(4) 0.079(4) 0.019(3) 0.020(3) -0.015(3)
C7 0.094(4) 0.109(4) 0.090(4) 0.017(3) 0.035(3) -0.012(3)
C13 0.080(4) 0.098(3) 0.075(4) 0.001(3) 0.029(3) -0.004(3)

loop_
_atom_type_symbol
_atom_type_description
_atom_type_scat_dispersion_real
_atom_type_scat_dispersion_imag
_atom_type_scat_source
C C 0.0033 0.0016 'International Tables Vol C Tables 4.2.6.8 and 6.1.1.4'
H H 0.0000 0.0000 'International Tables Vol C Tables 4.2.6.8 and 6.1.1.4'
S S 0.1246 0.1234 'International Tables Vol C Tables 4.2.6.8 and 6.1.1.4'

loop_
_geom_angle_atom_site_label_1
_geom_angle_atom_site_label_2
_geom_angle_atom_site_label_3
_geom_angle
C8 S1 C1 102.7(2)
C2 C1 C6 117.7(4)
C2 C1 S1 124.1(3)
C6 C1 S1 118.1(3)
C11 C10 C15 117.6(5)
C11 C10 C9 119.0(4)
C15 C10 C9 123.5(4)
C3 C2 C1 120.6(4)
C3 C2 H2 119.7
C1 C2 H2 119.7
C2 C3 C4 122.0(4)
C2 C3 H3 119.0
C4 C3 H3 119.0
C12 C11 C10 121.6(4)
C12 C11 H11 119.2
C10 C11 H11 119.2
C14 C15 C10 120.2(4)
C14 C15 H15 119.9
C10 C15 H15 119.9
C4 C5 C6 121.8(4)
C4 C5 H5 119.1
C6 C5 H5 119.1
C8 C9 C10 132.0(4)
C8 C9 H9 114.0
C10 C9 H9 114.0
C13 C14 C15 121.4(4)
C13 C14 H14 119.3
C15 C14 H14 119.3
C5 C6 C1 120.4(4)
C5 C6 H6 119.8
C1 C6 H6 119.8
C5 C4 C3 117.4(4)
C5 C4 C7 120.7(4)
C3 C4 C7 122.0(4)
C9 C8 S1 127.0(4)
C9 C8 H8 116.5
S1 C8 H8 116.5
C11 C12 C13 119.8(5)
C11 C12 H12 120.1
C13 C12 H12 120.1
C4 C7 H7A 109.5
C4 C7 H7B 109.5
H7A C7 H7B 109.5
C4 C7 H7C 109.5
H7A C7 H7C 109.5
H7B C7 H7C 109.5
C14 C13 C12 119.5(5)
C14 C13 H13 120.3
C12 C13 H13 120.3

loop_
_geom_bond_atom_site_label_1
_geom_bond_atom_site_label_2
_geom_bond_distance
S1 C8 1.722(5)
S1 C1 1.751(4)
C1 C2 1.385(5)
C1 C6 1.400(5)
C10 C11 1.382(6)
C10 C15 1.390(5)
C10 C9 1.449(6)
C2 C3 1.357(5)
C2 H2 0.9300
C3 C4 1.390(5)
C3 H3 0.9300
C11 C12 1.369(6)
C11 H11 0.9300
C15 C14 1.367(6)
C15 H15 0.9300
C5 C4 1.368(5)
C5 C6 1.370(5)
C5 H5 0.9300
C9 C8 1.342(6)
C9 H9 0.9300
C14 C13 1.357(5)
C14 H14 0.9300
C6 H6 0.9300
C4 C7 1.486(6)
C8 H8 0.9300
C12 C13 1.371(6)
C12 H12 0.9300
C7 H7A 0.9600
C7 H7B 0.9600
C7 H7C 0.9600
C13 H13 0.9300
